data_4349653
loop_
_publ_author_name
'Kirillova, Marina V.'
'Santos, Carla I. M.'
'Andr\'e, V\^ania'
'Fernandes, Tiago A.'
'Dias, Sara S. P.'
'Kirillov, Alexander M.'

_publ_section_title
;
 Self-assembly generation, structural features, and oxidation catalytic
 properties of new aqua-soluble copper(ii)-aminoalcohol derivatives
;
_journal_issue 6
_journal_name_full 'Inorganic Chemistry Frontiers'
_journal_page_first 968
_journal_paper_doi 10.1039/C6QI00553E
_journal_volume 4
_journal_year 2017
_chemical_formula_sum 'C11 H25 Cu N5 O8'
_chemical_formula_weight 418.90
_space_group_crystal_system triclinic
_space_group_IT_number 2
_space_group_name_Hall '-P 1'
_space_group_name_H-M_alt 'P -1'
_atom_sites_solution_hydrogens mixed
_audit_creation_method SHELXL-2014/7
_audit_update_record
;
2016-07-16 deposited with the CCDC.
2017-03-27 downloaded from the CCDC.
;
_cell_angle_alpha 69.268(13)
_cell_angle_beta 89.942(13)
_cell_angle_gamma 69.912(12)
_cell_formula_units_Z 2
_cell_length_a 8.6322(19)
_cell_length_b 10.012(2)
_cell_length_c 11.287(3)
_cell_measurement_reflns_used 7633
_cell_measurement_temperature 150(2)
_cell_measurement_theta_max 35.583
_cell_measurement_theta_min 2.338
_cell_volume 848.7(4)
_computing_cell_refinement 'BRUKER SMART (Bruker, 2005)'
_computing_data_collection 'BRUKER SMART (Bruker, 2005)'
_computing_data_reduction 'BRUKER SAINT (Bruker, 2005)'
_computing_molecular_graphics 'ORTEP 3.2 (Farrugia, 1997) and Mercury 2.2'
_computing_structure_refinement 'SHELXL-97 (Sheldrick, 2008)'
_computing_structure_solution 'SIR 97 (Altomare et al, 1999)'
_diffrn_ambient_temperature 150(2)
_diffrn_measured_fraction_theta_full 0.979
_diffrn_measured_fraction_theta_max 0.976
_diffrn_measurement_device_type 'CCD area detector'
_diffrn_measurement_method 'phi and omega scans'
_diffrn_radiation_monochromator graphite
_diffrn_radiation_source 'fine-focus sealed tube'
_diffrn_radiation_type MoK\a
_diffrn_radiation_wavelength 0.71069
_diffrn_reflns_av_R_equivalents 0.0403
_diffrn_reflns_av_unetI/netI 0.0561
_diffrn_reflns_Laue_measured_fraction_full 0.979
_diffrn_reflns_Laue_measured_fraction_max 0.976
_diffrn_reflns_limit_h_max 14
_diffrn_reflns_limit_h_min -14
_diffrn_reflns_limit_k_max 16
_diffrn_reflns_limit_k_min -16
_diffrn_reflns_limit_l_max 18
_diffrn_reflns_limit_l_min -18
_diffrn_reflns_number 18717
_diffrn_reflns_point_group_measured_fraction_full 0.979
_diffrn_reflns_point_group_measured_fraction_max 0.976
_diffrn_reflns_theta_full 25.242
_diffrn_reflns_theta_max 35.583
_diffrn_reflns_theta_min 2.338
_exptl_absorpt_coefficient_mu 1.338
_exptl_absorpt_correction_T_max 0.875
_exptl_absorpt_correction_T_min 0.786
_exptl_absorpt_correction_type multi-scan
_exptl_absorpt_process_details 'SADABS (Bruker,2005)'
_exptl_crystal_colour blue
_exptl_crystal_density_diffrn 1.639
_exptl_crystal_density_meas ?
_exptl_crystal_description block
_exptl_crystal_F_000 438
_exptl_crystal_size_max 0.400
_exptl_crystal_size_mid 0.150
_exptl_crystal_size_min 0.100
_refine_diff_density_max 1.871
_refine_diff_density_min -1.449
_refine_diff_density_rms 0.113
_refine_ls_extinction_method none
_refine_ls_goodness_of_fit_ref 1.038
_refine_ls_hydrogen_treatment mixed
_refine_ls_matrix_type full
_refine_ls_number_parameters 251
_refine_ls_number_reflns 7633
_refine_ls_number_restraints 20
_refine_ls_restrained_S_all 1.036
_refine_ls_R_factor_all 0.0582
_refine_ls_R_factor_gt 0.0432
_refine_ls_shift/su_max 0.001
_refine_ls_shift/su_mean 0.000
_refine_ls_structure_factor_coef Fsqd
_refine_ls_weighting_details 'w=1/[\s^2^(Fo^2^)+(0.0534P)^2^+0.4520P] where P=(Fo^2^+2Fc^2^)/3'
_refine_ls_weighting_scheme calc
_refine_ls_wR_factor_gt 0.1085
_refine_ls_wR_factor_ref 0.1158
_reflns_Friedel_coverage 0.000
_reflns_number_gt 6107
_reflns_number_total 7633
_reflns_threshold_expression 'I > 2\s(I)'
_cod_data_source_file c6qi00553e2.cif
_cod_data_source_block shelx
_cod_depositor_comments
;
The following automatic conversions were performed:

data item '_exptl_crystal_density_meas' value 'not measured' was
changed to '?' -- the value is perceived as not measured.

Automatic conversion script
Id: cif_fix_values 6909 2019-04-08 15:41:33Z antanas 
;
_cod_original_cell_volume 848.8(3)
_cod_database_code 4349653
_shelx_shelxl_version_number 2014/7
_shelx_space_group_comment
;
The symmetry employed for this shelxl refinement is uniquely defined
by the following loop, which should always be used as a source of
symmetry information in preference to the above space-group names.
They are only intended as comments.
;
_shelx_estimated_absorpt_t_min 0.617
_shelx_estimated_absorpt_t_max 0.878

loop_
_space_group_symop_operation_xyz
'x, y, z'
'-x, -y, -z'

loop_
_atom_site_label
_atom_site_type_symbol
_atom_site_fract_x
_atom_site_fract_y
_atom_site_fract_z
_atom_site_U_iso_or_equiv
_atom_site_adp_type
_atom_site_occupancy
_atom_site_site_symmetry_order
_atom_site_calc_flag
_atom_site_refinement_flags_posn
_atom_site_refinement_flags_adp
_atom_site_refinement_flags_occupancy
_atom_site_disorder_assembly
_atom_site_disorder_group
C7 C 0.01219(19) 0.75544(18) 0.77608(15) 0.0110(2) Uani 1 1 d . . . . .
C8 C 0.32100(19) 1.14476(17) 0.72423(15) 0.0101(2) Uani 1 1 d . . . . .
C9 C 0.2529(2) 1.16692(18) 0.84353(15) 0.0123(3) Uani 1 1 d . . . . .
H9A H 0.3428 1.1104 0.9172 0.015 Uiso 1 1 calc R U . . .
H9B H 0.2125 1.2772 0.8299 0.015 Uiso 1 1 calc R U . . .
C11 C 0.1892(2) 1.24402(19) 0.60571(16) 0.0133(3) Uani 1 1 d . . . . .
H11A H 0.2365 1.2304 0.5290 0.016 Uiso 1 1 calc R U . . .
H11B H 0.0925 1.2112 0.6158 0.016 Uiso 1 1 calc R U . . .
C12 C -0.0919(2) 0.8976(2) 0.65990(16) 0.0148(3) Uani 1 1 d . . . . .
H12A H -0.0544 0.8823 0.5811 0.018 Uiso 1 1 calc R U . . .
H12B H -0.2098 0.9067 0.6589 0.018 Uiso 1 1 calc R U . . .
C13 C 0.4435(2) 0.7537(2) 0.68771(18) 0.0166(3) Uani 1 1 d . . . . .
H13A H 0.5135 0.7130 0.6297 0.020 Uiso 1 1 calc R U . . .
H13B H 0.5042 0.6959 0.7756 0.020 Uiso 1 1 calc R U . . .
C14 C -0.0500(2) 0.76176(19) 0.90092(16) 0.0136(3) Uani 1 1 d . . . . .
H14A H -0.1705 0.7802 0.8956 0.016 Uiso 1 1 calc R U . . .
H14B H 0.0099 0.6632 0.9725 0.016 Uiso 1 1 calc R U . . .
C17 C 0.4782(2) 1.18446(19) 0.70248(16) 0.0144(3) Uani 1 1 d . . . . .
H17A H 0.5064 1.1887 0.6165 0.017 Uiso 1 1 calc R U . . .
H17B H 0.4548 1.2875 0.7047 0.017 Uiso 1 1 calc R U . . .
C18 C 0.0053(2) 0.6127(2) 0.7593(2) 0.0176(3) Uani 1 1 d . . . . .
H18A H 0.0561 0.6019 0.6829 0.021 Uiso 1 1 calc R U . . .
H18B H 0.0675 0.5198 0.8351 0.021 Uiso 1 1 calc R U . . .
C19 C 0.4178(2) 0.9225(2) 0.64973(18) 0.0173(3) Uani 1 1 d . . . . .
H19A H 0.5243 0.9365 0.6303 0.021 Uiso 1 1 calc R U . . .
H19B H 0.3358 0.9841 0.5713 0.021 Uiso 1 1 calc R U . . .
C20 C 0.2812(2) 0.7266(3) 0.6828(2) 0.0213(4) Uani 1 1 d . . . . .
H20A H 0.2108 0.7985 0.6003 0.026 Uiso 1 1 calc R U . . .
H20B H 0.3057 0.6208 0.6870 0.026 Uiso 1 1 calc R U . . .
N1 N 0.18813(17) 0.74840(16) 0.78898(14) 0.0108(2) Uani 1 1 d . . . . .
N2 N 0.35835(17) 0.97840(16) 0.75140(13) 0.0112(2) Uani 1 1 d . . . . .
N3 N 0.3738(2) 0.77371(19) 1.03580(15) 0.0184(3) Uani 1 1 d . . . . .
N4 N 0.5042(2) 0.67305(18) 1.03768(16) 0.0198(3) Uani 1 1 d . . . . .
O1 O -0.02038(15) 0.88427(14) 0.92205(12) 0.0127(2) Uani 1 1 d D . . . .
O2 O -0.16464(18) 0.62987(18) 0.74464(18) 0.0265(3) Uani 1 1 d . . . . .
H2 H -0.1711 0.5437 0.7596 0.040 Uiso 1 1 calc R U . . .
O1W O -0.18129(17) 1.34403(16) 0.77735(14) 0.0200(3) Uani 1 1 d . . . . .
O3 O -0.08207(17) 1.03799(15) 0.65757(13) 0.0181(2) Uani 1 1 d . . . . .
H3 H -0.1525 1.0743 0.7003 0.027 Uiso 1 1 calc R U . . .
O2W O 0.3316(2) 0.5534(2) 0.47040(17) 0.0368(4) Uani 1 1 d . . . . .
O4 O 0.12020(15) 1.11224(13) 0.87048(11) 0.0116(2) Uani 1 1 d . . . . .
O5 O 0.61762(15) 1.07627(15) 0.79558(13) 0.0172(2) Uani 1 1 d . . . . .
H5 H 0.6256 1.1087 0.8536 0.026 Uiso 1 1 calc R U . . .
O6 O 0.13637(18) 1.40196(15) 0.58951(13) 0.0195(3) Uani 1 1 d D . . . .
Cu1 Cu 0.17048(2) 0.92609(2) 0.83891(2) 0.01020(6) Uani 1 1 d . . . . .
N5 N 0.6278(4) 0.5835(4) 1.0281(3) 0.0173(4) Uani 0.5 1 d . U P A 1
N5B N 0.5495(7) 0.5634(7) 1.1585(6) 0.0173(4) Uani 0.25 1 d . U P A 3
N5A N 0.6034(7) 0.6766(7) 0.9729(6) 0.0173(4) Uani 0.25 1 d . U P A 2
H1N H 0.229(3) 0.678(3) 0.852(3) 0.020(6) Uiso 1 1 d . . . . .
H1O H -0.049(4) 0.889(3) 0.997(2) 0.030(7) Uiso 1 1 d D . . . .
H2N H 0.440(3) 0.927(3) 0.812(3) 0.021(6) Uiso 1 1 d . . . . .
H6O H 0.196(7) 1.454(7) 0.541(6) 0.14(2) Uiso 1 1 d D . . . .

loop_
_atom_site_aniso_label
_atom_site_aniso_U_11
_atom_site_aniso_U_22
_atom_site_aniso_U_33
_atom_site_aniso_U_23
_atom_site_aniso_U_13
_atom_site_aniso_U_12
C7 0.0098(6) 0.0131(6) 0.0123(6) -0.0067(5) 0.0013(5) -0.0047(5)
C8 0.0095(6) 0.0110(6) 0.0097(6) -0.0029(5) 0.0012(5) -0.0046(5)
C9 0.0139(7) 0.0140(6) 0.0118(6) -0.0059(5) 0.0033(5) -0.0074(5)
C11 0.0127(6) 0.0144(6) 0.0106(6) -0.0028(5) -0.0007(5) -0.0045(5)
C12 0.0131(7) 0.0176(7) 0.0137(7) -0.0082(6) -0.0012(5) -0.0031(6)
C13 0.0111(7) 0.0210(7) 0.0218(8) -0.0135(7) 0.0063(6) -0.0054(6)
C14 0.0158(7) 0.0158(6) 0.0144(7) -0.0078(6) 0.0060(5) -0.0095(6)
C17 0.0122(7) 0.0161(7) 0.0140(7) -0.0023(6) 0.0015(5) -0.0076(6)
C18 0.0149(7) 0.0174(7) 0.0279(9) -0.0143(7) 0.0050(6) -0.0086(6)
C19 0.0184(8) 0.0205(7) 0.0165(7) -0.0097(6) 0.0079(6) -0.0083(6)
C20 0.0169(8) 0.0362(10) 0.0259(9) -0.0242(8) 0.0113(7) -0.0146(7)
N1 0.0090(5) 0.0116(5) 0.0122(6) -0.0055(5) 0.0019(4) -0.0032(4)
N2 0.0120(6) 0.0119(5) 0.0106(5) -0.0047(5) 0.0027(4) -0.0050(5)
N3 0.0161(7) 0.0213(7) 0.0141(6) -0.0060(6) -0.0007(5) -0.0031(5)
N4 0.0189(7) 0.0170(6) 0.0203(7) -0.0024(6) 0.0001(5) -0.0075(6)
O1 0.0156(5) 0.0175(5) 0.0119(5) -0.0091(4) 0.0071(4) -0.0104(4)
O2 0.0178(6) 0.0265(7) 0.0472(10) -0.0221(7) 0.0057(6) -0.0137(6)
O1W 0.0162(6) 0.0202(6) 0.0195(6) -0.0024(5) 0.0012(5) -0.0070(5)
O3 0.0211(6) 0.0129(5) 0.0165(6) -0.0037(4) 0.0010(5) -0.0036(5)
O2W 0.0441(10) 0.0356(9) 0.0229(8) -0.0050(7) -0.0048(7) -0.0117(8)
O4 0.0130(5) 0.0132(5) 0.0126(5) -0.0069(4) 0.0055(4) -0.0072(4)
O5 0.0113(5) 0.0173(5) 0.0220(6) -0.0083(5) -0.0023(4) -0.0031(4)
O6 0.0226(6) 0.0131(5) 0.0183(6) -0.0038(5) -0.0008(5) -0.0035(5)
Cu1 0.01078(9) 0.01155(9) 0.01208(9) -0.00705(7) 0.00529(6) -0.00591(7)
N5 0.0097(9) 0.0170(10) 0.0168(11) -0.0044(8) 0.0000(8) 0.0030(8)
N5B 0.0097(9) 0.0170(10) 0.0168(11) -0.0044(8) 0.0000(8) 0.0030(8)
N5A 0.0097(9) 0.0170(10) 0.0168(11) -0.0044(8) 0.0000(8) 0.0030(8)

loop_
_atom_type_symbol
_atom_type_description
_atom_type_scat_dispersion_real
_atom_type_scat_dispersion_imag
_atom_type_scat_source
C C 0.0033 0.0016 'International Tables Vol C Tables 4.2.6.8 and 6.1.1.4'
H H 0.0000 0.0000 'International Tables Vol C Tables 4.2.6.8 and 6.1.1.4'
N N 0.0061 0.0033 'International Tables Vol C Tables 4.2.6.8 and 6.1.1.4'
O O 0.0106 0.0060 'International Tables Vol C Tables 4.2.6.8 and 6.1.1.4'
Cu Cu 0.3201 1.2651 'International Tables Vol C Tables 4.2.6.8 and 6.1.1.4'

loop_
_geom_angle_atom_site_label_1
_geom_angle_atom_site_label_2
_geom_angle_atom_site_label_3
_geom_angle
N1 C7 C14 105.19(13)
N1 C7 C18 111.25(13)
C14 C7 C18 109.61(14)
N1 C7 C12 110.00(13)
C14 C7 C12 112.07(14)
C18 C7 C12 108.72(14)
N2 C8 C9 104.06(12)
N2 C8 C11 109.72(13)
C9 C8 C11 110.79(13)
N2 C8 C17 111.52(13)
C9 C8 C17 111.12(13)
C11 C8 C17 109.53(13)
O4 C9 C8 110.14(13)
O4 C9 H9A 109.6
C8 C9 H9A 109.6
O4 C9 H9B 109.6
C8 C9 H9B 109.6
H9A C9 H9B 108.1
O6 C11 C8 109.97(13)
O6 C11 H11A 109.7
C8 C11 H11A 109.7
O6 C11 H11B 109.7
C8 C11 H11B 109.7
H11A C11 H11B 108.2
O3 C12 C7 114.26(13)
O3 C12 H12A 108.7
C7 C12 H12A 108.7
O3 C12 H12B 108.7
C7 C12 H12B 108.7
H12A C12 H12B 107.6
C20 C13 C19 113.09(15)
C20 C13 H13A 109.0
C19 C13 H13A 109.0
C20 C13 H13B 109.0
C19 C13 H13B 109.0
H13A C13 H13B 107.8
O1 C14 C7 108.00(13)
O1 C14 H14A 110.1
C7 C14 H14A 110.1
O1 C14 H14B 110.1
C7 C14 H14B 110.1
H14A C14 H14B 108.4
O5 C17 C8 112.78(13)
O5 C17 H17A 109.0
C8 C17 H17A 109.0
O5 C17 H17B 109.0
C8 C17 H17B 109.0
H17A C17 H17B 107.8
O2 C18 C7 107.78(14)
O2 C18 H18A 110.2
C7 C18 H18A 110.2
O2 C18 H18B 110.2
C7 C18 H18B 110.2
H18A C18 H18B 108.5
N2 C19 C13 111.78(15)
N2 C19 H19A 109.3
C13 C19 H19A 109.3
N2 C19 H19B 109.3
C13 C19 H19B 109.3
H19A C19 H19B 107.9
N1 C20 C13 112.14(15)
N1 C20 H20A 109.2
C13 C20 H20A 109.2
N1 C20 H20B 109.2
C13 C20 H20B 109.2
H20A C20 H20B 107.9
C20 N1 C7 115.16(13)
C20 N1 Cu1 119.89(11)
C7 N1 Cu1 104.13(9)
C20 N1 H1N 110(2)
C7 N1 H1N 103(2)
Cu1 N1 H1N 103(2)
C19 N2 C8 117.26(13)
C19 N2 Cu1 118.90(11)
C8 N2 Cu1 106.94(10)
C19 N2 H2N 103.7(19)
C8 N2 H2N 106.7(18)
Cu1 N2 H2N 101.3(18)
N4 N3 Cu1 121.17(13)
N5A N4 N3 130.3(3)
N5 N4 N3 174.1(2)
N3 N4 N5B 108.3(3)
C14 O1 Cu1 112.05(10)
C14 O1 H1O 111.5(19)
Cu1 O1 H1O 127.4(19)
C18 O2 H2 109.5
C12 O3 H3 109.5
C9 O4 Cu1 110.02(10)
C17 O5 H5 109.5
C11 O6 H6O 115(4)
O4 Cu1 O1 92.36(5)
O4 Cu1 N1 171.06(5)
O1 Cu1 N1 83.63(5)
O4 Cu1 N2 85.65(5)
O1 Cu1 N2 177.52(5)
N1 Cu1 N2 98.14(6)
O4 Cu1 N3 92.28(6)
O1 Cu1 N3 94.60(6)
N1 Cu1 N3 96.00(6)
N2 Cu1 N3 86.96(6)

loop_
_geom_bond_atom_site_label_1
_geom_bond_atom_site_label_2
_geom_bond_distance
C7 N1 1.501(2)
C7 C14 1.522(2)
C7 C18 1.527(2)
C7 C12 1.534(2)
C8 N2 1.497(2)
C8 C9 1.526(2)
C8 C11 1.535(2)
C8 C17 1.537(2)
C9 O4 1.420(2)
C9 H9A 0.9900
C9 H9B 0.9900
C11 O6 1.429(2)
C11 H11A 0.9900
C11 H11B 0.9900
C12 O3 1.428(2)
C12 H12A 0.9900
C12 H12B 0.9900
C13 C20 1.520(3)
C13 C19 1.523(3)
C13 H13A 0.9900
C13 H13B 0.9900
C14 O1 1.432(2)
C14 H14A 0.9900
C14 H14B 0.9900
C17 O5 1.424(2)
C17 H17A 0.9900
C17 H17B 0.9900
C18 O2 1.420(2)
C18 H18A 0.9900
C18 H18B 0.9900
C19 N2 1.466(2)
C19 H19A 0.9900
C19 H19B 0.9900
C20 N1 1.481(2)
C20 H20A 0.9900
C20 H20B 0.9900
N1 Cu1 2.0074(14)
N1 H1N 0.77(3)
N2 Cu1 2.0234(14)
N2 H2N 0.86(3)
N3 N4 1.220(2)
N3 Cu1 2.4728(16)
N4 N5A 1.127(7)
N4 N5 1.169(3)
N4 N5B 1.365(6)
O1 Cu1 1.9907(12)
O1 H1O 0.894(17)
O2 H2 0.8400
O3 H3 0.8400
O4 Cu1 1.9244(13)
O5 H5 0.8400
O6 H6O 0.91(2)

loop_
_geom_torsion_atom_site_label_1
_geom_torsion_atom_site_label_2
_geom_torsion_atom_site_label_3
_geom_torsion_atom_site_label_4
_geom_torsion
N2 C8 C9 O4 -52.85(16)
C11 C8 C9 O4 65.00(16)
C17 C8 C9 O4 -172.99(12)
N2 C8 C11 O6 172.10(13)
C9 C8 C11 O6 57.76(17)
C17 C8 C11 O6 -65.18(17)
N1 C7 C12 O3 -51.97(18)
C14 C7 C12 O3 64.67(18)
C18 C7 C12 O3 -174.01(14)
N1 C7 C14 O1 52.45(16)
C18 C7 C14 O1 172.14(13)
C12 C7 C14 O1 -67.06(17)
N2 C8 C17 O5 -45.90(19)
C9 C8 C17 O5 69.70(18)
C11 C8 C17 O5 -167.55(14)
N1 C7 C18 O2 -178.56(15)
C14 C7 C18 O2 65.54(19)
C12 C7 C18 O2 -57.28(19)
C20 C13 C19 N2 75.3(2)
C19 C13 C20 N1 -72.8(2)
C13 C20 N1 C7 168.07(15)
C13 C20 N1 Cu1 42.5(2)
C14 C7 N1 C20 174.48(15)
C18 C7 N1 C20 55.88(19)
C12 C7 N1 C20 -64.64(18)
C14 C7 N1 Cu1 -52.20(13)
C18 C7 N1 Cu1 -170.80(12)
C12 C7 N1 Cu1 68.67(13)
C13 C19 N2 C8 -177.45(13)
C13 C19 N2 Cu1 -46.24(18)
C9 C8 N2 C19 176.55(14)
C11 C8 N2 C19 57.96(18)
C17 C8 N2 C19 -63.58(18)
C9 C8 N2 Cu1 40.05(13)
C11 C8 N2 Cu1 -78.54(13)
C17 C8 N2 Cu1 159.92(11)
Cu1 N3 N4 N5A 52.3(5)
Cu1 N3 N4 N5B -150.2(3)
C7 C14 O1 Cu1 -26.86(15)
C8 C9 O4 Cu1 39.43(14)
